data_2204446
loop_
_publ_author_name
Atalay,\,Sehriman
'Yavuz, Metin'
'Kahveci, Bahittin'
'A\(gar, Erbil'
'\,Sa\,smaz, Selami'

_publ_section_title 4-(3-Bromobenzylideneamino)-3-(4-chlorobenzyl)-4,5-dihydro-1<i>H</i>-1,2,4-triazol-5-one
_journal_issue 11
_journal_name_full 'Acta Crystallographica Section E'
_journal_page_first o2119
_journal_page_last o2121
_journal_paper_doi 10.1107/S1600536804026601
_journal_volume 60
_journal_year 2004
_chemical_formula_iupac 'C16 H12 Br Cl N4 O'
_chemical_formula_moiety 'C16 H12 Br Cl N4 O'
_chemical_formula_sum 'C16 H12 Br Cl N4 O'
_chemical_formula_weight 391.66
_chemical_name_systematic
;
4-(3-Bromobenzylideneamino)-3-(4-chlorobenzyl)-4,5-dihydro-1H-1,2,4-triazol-
5-one
;
_space_group_IT_number 2
_symmetry_cell_setting triclinic
_symmetry_space_group_name_Hall '-P 1'
_symmetry_space_group_name_H-M 'P -1'
_atom_sites_solution_hydrogens geom
_atom_sites_solution_primary direct
_atom_sites_solution_secondary difmap
_cell_angle_alpha 81.761(7)
_cell_angle_beta 73.297(7)
_cell_angle_gamma 69.777(6)
_cell_formula_units_Z 2
_cell_length_a 8.6832(7)
_cell_length_b 9.4024(8)
_cell_length_c 10.7392(9)
_cell_measurement_reflns_used 13558
_cell_measurement_temperature 293(2)
_cell_measurement_theta_max 28.89
_cell_measurement_theta_min 0.00
_cell_volume 787.07(12)
_computing_cell_refinement X-AREA
_computing_data_collection 'X-AREA (Stoe & Cie, 2002)'
_computing_data_reduction 'X-RED (Stoe & Cie, 2002)'
_computing_molecular_graphics 'ORTEPIII (Burnett & Johnson, 1996)'
_computing_publication_material 'WinGX (Farrugia, 1997) and PARST (Nardelli, 1995)'
_computing_structure_refinement 'SHELXL97 (Sheldrick, 1997)'
_computing_structure_solution 'SHELXS97 (Sheldrick, 1997)'
_diffrn_ambient_temperature 293(2)
_diffrn_detector_area_resol_mean 6.67
_diffrn_measured_fraction_theta_full 0.996
_diffrn_measured_fraction_theta_max 0.996
_diffrn_measurement_device_type 'Stoe IPDS-2'
_diffrn_measurement_method \w
_diffrn_radiation_monochromator graphite
_diffrn_radiation_source 'fine-focus sealed tube'
_diffrn_radiation_type MoK\a
_diffrn_radiation_wavelength 0.71073
_diffrn_reflns_av_R_equivalents 0.0634
_diffrn_reflns_av_sigmaI/netI 0.0389
_diffrn_reflns_limit_h_max 10
_diffrn_reflns_limit_h_min -10
_diffrn_reflns_limit_k_max 11
_diffrn_reflns_limit_k_min -11
_diffrn_reflns_limit_l_max 13
_diffrn_reflns_limit_l_min -13
_diffrn_reflns_number 13505
_diffrn_reflns_theta_full 26.00
_diffrn_reflns_theta_max 26.00
_diffrn_reflns_theta_min 1.98
_diffrn_standards_decay_% <2
_diffrn_standards_number 0
_exptl_absorpt_coefficient_mu 2.790
_exptl_absorpt_correction_T_max 0.7736
_exptl_absorpt_correction_T_min 0.4285
_exptl_absorpt_correction_type integration
_exptl_crystal_colour colourless
_exptl_crystal_density_diffrn 1.653
_exptl_crystal_density_method 'not measured'
_exptl_crystal_description rectangular
_exptl_crystal_F_000 392
_exptl_crystal_size_max 0.460
_exptl_crystal_size_mid 0.240
_exptl_crystal_size_min 0.094
_refine_diff_density_max 0.499
_refine_diff_density_min -0.282
_refine_ls_extinction_method none
_refine_ls_goodness_of_fit_ref 1.048
_refine_ls_hydrogen_treatment constr
_refine_ls_matrix_type full
_refine_ls_number_parameters 208
_refine_ls_number_reflns 3090
_refine_ls_number_restraints 0
_refine_ls_restrained_S_all 1.048
_refine_ls_R_factor_all 0.0435
_refine_ls_R_factor_gt 0.0317
_refine_ls_shift/su_max 0.001
_refine_ls_shift/su_mean 0.000
_refine_ls_structure_factor_coef Fsqd
_refine_ls_weighting_details 'calc w = 1/[\s^2^(Fo^2^)+(0.042P)^2^+0.0465P] where P = (Fo^2^+2Fc^2^)/3'
_refine_ls_weighting_scheme calc
_refine_ls_wR_factor_gt 0.0733
_refine_ls_wR_factor_ref 0.0765
_reflns_number_gt 2483
_reflns_number_total 3090
_reflns_threshold_expression I>2\s(I)
_cod_data_source_file bt6544.cif
_cod_data_source_block I
_cod_depositor_comments
;
The following automatic conversions were performed:
'_geom_bond_publ_flag' value 'Y' changed to 'y' according to
'/home/saulius/struct/CIF-dictionaries/cif_core.dic' dictionary named
'cif_core.dic' version 2.4.1 from 2010-06-29 (6 times).

Automatic conversion script
Id: cif_fix_enum 1527 2010-12-29 10:47:43Z saulius 

The following automatic conversions were performed:

'_geom_bond_publ_flag' value 'Y' changed to 'y' according to
/home/saulius/struct/CIF-dictionaries/cif_core.dic dictionary named
'cif_core.dic' version 2.4.1 from 2010-06-29 (6 times).

Automatic conversion script
Id: cif_fix_values 1715 2011-07-08 13:25:40Z adriana 
;
_cod_original_cell_volume 787.07(11)
_cod_database_code 2204446
_cod_database_fobs_code 2204446

loop_
_symmetry_equiv_pos_as_xyz
'x, y, z'
'-x, -y, -z'

loop_
_atom_site_label
_atom_site_fract_x
_atom_site_fract_y
_atom_site_fract_z
_atom_site_U_iso_or_equiv
_atom_site_adp_type
_atom_site_calc_flag
_atom_site_refinement_flags
_atom_site_occupancy
_atom_site_type_symbol
Cl1 0.82199(10) 0.04157(10) 0.95043(8) 0.0666(2) Uani d . 1 Cl
O1 0.1698(2) 0.5899(2) 0.45054(16) 0.0414(4) Uani d . 1 O
Br1 0.81727(4) 0.91640(3) 0.65863(3) 0.05440(12) Uani d . 1 Br
C1 0.1446(3) 0.5704(3) 0.5690(2) 0.0329(5) Uani d . 1 C
N2 0.0329(2) 0.5130(2) 0.65465(19) 0.0361(4) Uani d . 1 N
H2 -0.0371 0.4816 0.6325 0.043 Uiso calc R 1 H
N3 0.0399(2) 0.5088(2) 0.78231(19) 0.0383(5) Uani d . 1 N
C4 0.1577(3) 0.5651(3) 0.7755(2) 0.0341(5) Uani d . 1 C
N5 0.2278(2) 0.6057(2) 0.64852(18) 0.0323(4) Uani d . 1 N
N6 0.3532(2) 0.6728(2) 0.6184(2) 0.0338(4) Uani d . 1 N
C7 0.4146(3) 0.7065(3) 0.5007(2) 0.0362(5) Uani d . 1 C
H7 0.3732 0.6883 0.4358 0.043 Uiso calc R 1 H
C8 0.5510(3) 0.7741(2) 0.4665(2) 0.0340(5) Uani d . 1 C
C9 0.6213(3) 0.8072(3) 0.3372(3) 0.0414(6) Uani d . 1 C
H9 0.5799 0.7880 0.2727 0.050 Uiso calc R 1 H
C10 0.7519(4) 0.8682(3) 0.3031(3) 0.0494(6) Uani d . 1 C
H10 0.7990 0.8886 0.2158 0.059 Uiso calc R 1 H
C11 0.8126(3) 0.8988(3) 0.3976(3) 0.0486(7) Uani d . 1 C
H11 0.9008 0.9398 0.3752 0.058 Uiso calc R 1 H
C12 0.7408(3) 0.8677(3) 0.5261(3) 0.0398(6) Uani d . 1 C
C13 0.6114(3) 0.8060(3) 0.5632(2) 0.0367(5) Uani d . 1 C
H13 0.5650 0.7860 0.6507 0.044 Uiso calc R 1 H
C14 0.2181(3) 0.5799(3) 0.8887(2) 0.0411(6) Uani d . 1 C
H14A 0.1268 0.5878 0.9674 0.049 Uiso calc R 1 H
H14B 0.2477 0.6724 0.8760 0.049 Uiso calc R 1 H
C15 0.3710(3) 0.4459(3) 0.9054(2) 0.0375(5) Uani d . 1 C
C16 0.5326(3) 0.4372(3) 0.8314(2) 0.0439(6) Uani d . 1 C
H16 0.5487 0.5162 0.7718 0.053 Uiso calc R 1 H
C17 0.6713(3) 0.3122(3) 0.8447(3) 0.0480(7) Uani d . 1 C
H17 0.7797 0.3065 0.7937 0.058 Uiso calc R 1 H
C18 0.6467(3) 0.1974(3) 0.9339(2) 0.0448(6) Uani d . 1 C
C19 0.4883(4) 0.2031(3) 1.0092(3) 0.0504(7) Uani d . 1 C
H19 0.4731 0.1245 1.0695 0.061 Uiso calc R 1 H
C20 0.3511(4) 0.3278(3) 0.9942(3) 0.0475(6) Uani d . 1 C
H20 0.2431 0.3323 1.0451 0.057 Uiso calc R 1 H

loop_
_atom_site_aniso_label
_atom_site_aniso_U_11
_atom_site_aniso_U_22
_atom_site_aniso_U_33
_atom_site_aniso_U_12
_atom_site_aniso_U_13
_atom_site_aniso_U_23
Cl1 0.0592(4) 0.0752(5) 0.0626(5) -0.0099(4) -0.0305(4) 0.0068(4)
O1 0.0443(9) 0.0614(11) 0.0312(10) -0.0315(9) -0.0145(8) 0.0047(8)
Br1 0.05197(17) 0.06177(19) 0.0664(2) -0.02921(13) -0.02557(14) -0.00674(14)
C1 0.0294(11) 0.0393(12) 0.0360(14) -0.0145(10) -0.0131(10) -0.0018(10)
N2 0.0337(10) 0.0523(11) 0.0322(11) -0.0248(9) -0.0108(9) 0.0001(9)
N3 0.0345(10) 0.0524(12) 0.0312(11) -0.0193(9) -0.0070(9) -0.0011(9)
C4 0.0314(11) 0.0406(12) 0.0318(13) -0.0129(10) -0.0078(10) -0.0040(10)
N5 0.0310(9) 0.0415(10) 0.0317(10) -0.0190(8) -0.0104(8) -0.0009(8)
N6 0.0321(10) 0.0399(10) 0.0377(12) -0.0194(8) -0.0128(9) -0.0004(9)
C7 0.0353(12) 0.0421(12) 0.0390(14) -0.0186(10) -0.0132(11) -0.0027(10)
C8 0.0318(11) 0.0330(11) 0.0395(13) -0.0126(9) -0.0100(10) -0.0020(10)
C9 0.0440(13) 0.0448(13) 0.0391(14) -0.0191(11) -0.0102(12) -0.0019(11)
C10 0.0495(15) 0.0579(16) 0.0405(15) -0.0270(14) -0.0012(13) 0.0024(12)
C11 0.0419(14) 0.0506(15) 0.0581(18) -0.0267(12) -0.0069(13) 0.0003(13)
C12 0.0375(13) 0.0384(12) 0.0498(15) -0.0161(11) -0.0149(12) -0.0039(11)
C13 0.0349(12) 0.0397(12) 0.0389(13) -0.0164(10) -0.0101(11) 0.0000(10)
C14 0.0416(13) 0.0538(15) 0.0306(13) -0.0177(12) -0.0067(11) -0.0095(11)
C15 0.0414(13) 0.0529(14) 0.0270(12) -0.0224(11) -0.0112(10) -0.0055(11)
C16 0.0432(14) 0.0611(16) 0.0348(14) -0.0256(13) -0.0150(12) 0.0070(12)
C17 0.0361(13) 0.0742(18) 0.0371(14) -0.0229(13) -0.0117(12) 0.0049(13)
C18 0.0470(15) 0.0588(15) 0.0341(14) -0.0176(13) -0.0189(12) -0.0005(12)
C19 0.0580(17) 0.0565(16) 0.0423(15) -0.0272(14) -0.0150(14) 0.0074(12)
C20 0.0425(14) 0.0628(16) 0.0384(15) -0.0248(13) -0.0021(12) -0.0037(13)

loop_
_atom_type_symbol
_atom_type_description
_atom_type_scat_dispersion_real
_atom_type_scat_dispersion_imag
_atom_type_scat_source
C C 0.0033 0.0016 'International Tables Vol C Tables 4.2.6.8 and 6.1.1.4'
H H 0.0000 0.0000 'International Tables Vol C Tables 4.2.6.8 and 6.1.1.4'
Br Br -0.2901 2.4595 'International Tables Vol C Tables 4.2.6.8 and 6.1.1.4'
Cl Cl 0.1484 0.1585 'International Tables Vol C Tables 4.2.6.8 and 6.1.1.4'
N N 0.0061 0.0033 'International Tables Vol C Tables 4.2.6.8 and 6.1.1.4'
O O 0.0106 0.0060 'International Tables Vol C Tables 4.2.6.8 and 6.1.1.4'

loop_
_geom_angle_atom_site_label_1
_geom_angle_atom_site_label_2
_geom_angle_atom_site_label_3
_geom_angle
_geom_angle_publ_flag
O1 C1 N2 129.9(2) y
O1 C1 N5 127.5(2) y
N2 C1 N5 102.62(19) ?
C1 N2 N3 113.85(18) ?
C1 N2 H2 123.1 ?
N3 N2 H2 123.1 ?
C4 N3 N2 104.5(2) ?
N3 C4 N5 111.43(19) ?
N3 C4 C14 125.0(2) ?
N5 C4 C14 123.5(2) ?
N6 N5 C4 121.50(17) ?
N6 N5 C1 130.9(2) ?
C4 N5 C1 107.61(18) ?
C7 N6 N5 119.19(18) y
N6 C7 C8 120.0(2) ?
N6 C7 H7 120.0 ?
C8 C7 H7 120.0 ?
C9 C8 C13 119.4(2) ?
C9 C8 C7 119.9(2) ?
C13 C8 C7 120.7(2) ?
C10 C9 C8 120.7(2) ?
C10 C9 H9 119.7 ?
C8 C9 H9 119.7 ?
C11 C10 C9 120.2(3) ?
C11 C10 H10 119.9 ?
C9 C10 H10 119.9 ?
C10 C11 C12 118.9(2) ?
C10 C11 H11 120.6 ?
C12 C11 H11 120.6 ?
C13 C12 C11 122.4(2) ?
C13 C12 Br1 118.1(2) y
C11 C12 Br1 119.50(19) y
C12 C13 C8 118.5(2) ?
C12 C13 H13 120.7 ?
C8 C13 H13 120.7 ?
C4 C14 C15 111.98(19) ?
C4 C14 H14A 109.2 ?
C15 C14 H14A 109.2 ?
C4 C14 H14B 109.2 ?
C15 C14 H14B 109.2 ?
H14A C14 H14B 107.9 ?
C16 C15 C20 118.3(2) ?
C16 C15 C14 121.2(2) ?
C20 C15 C14 120.5(2) ?
C15 C16 C17 120.9(3) ?
C15 C16 H16 119.6 ?
C17 C16 H16 119.6 ?
C18 C17 C16 119.1(2) ?
C18 C17 H17 120.4 ?
C16 C17 H17 120.4 ?
C19 C18 C17 121.3(3) ?
C19 C18 Cl1 119.9(2) y
C17 C18 Cl1 118.7(2) y
C18 C19 C20 118.9(3) ?
C18 C19 H19 120.6 ?
C20 C19 H19 120.6 ?
C15 C20 C19 121.4(3) ?
C15 C20 H20 119.3 ?
C19 C20 H20 119.3 ?

loop_
_geom_bond_atom_site_label_1
_geom_bond_atom_site_label_2
_geom_bond_distance
_geom_bond_publ_flag
Cl1 C18 1.742(3) y
O1 C1 1.225(3) y
Br1 C12 1.902(2) y
C1 N2 1.336(3) y
C1 N5 1.402(3) y
N2 N3 1.384(3) y
N2 H2 0.8600 ?
N3 C4 1.286(3) y
C4 N5 1.382(3) y
C4 C14 1.496(3) ?
N5 N6 1.379(3) ?
N6 C7 1.264(3) y
C7 C8 1.465(3) ?
C7 H7 0.9300 ?
C8 C9 1.385(4) ?
C8 C13 1.398(3) ?
C9 C10 1.378(4) ?
C9 H9 0.9300 ?
C10 C11 1.374(4) ?
C10 H10 0.9300 ?
C11 C12 1.376(4) ?
C11 H11 0.9300 ?
C12 C13 1.372(4) ?
C13 H13 0.9300 ?
C14 C15 1.516(3) ?
C14 H14A 0.9700 ?
C14 H14B 0.9700 ?
C15 C16 1.381(4) ?
C15 C20 1.381(4) ?
C16 C17 1.387(4) ?
C16 H16 0.9300 ?
C17 C18 1.369(4) ?
C17 H17 0.9300 ?
C18 C19 1.368(4) ?
C19 C20 1.382(4) ?
C19 H19 0.9300 ?
C20 H20 0.9300 ?

loop_
_geom_hbond_atom_site_label_D
_geom_hbond_atom_site_label_H
_geom_hbond_atom_site_label_A
_geom_hbond_site_symmetry_A
_geom_hbond_distance_DH
_geom_hbond_distance_HA
_geom_hbond_distance_DA
_geom_hbond_angle_DHA
C7 H7 O1 . 0.93 2.22 2.906(3) 130
N2 H2 O1 2_566 0.86 1.97 2.818(2) 170
C9 H9 Cg3 2_666 0.95 2.82 3.751(3) 166

loop_
_geom_torsion_atom_site_label_1
_geom_torsion_atom_site_label_2
_geom_torsion_atom_site_label_3
_geom_torsion_atom_site_label_4
_geom_torsion
O1 C1 N2 N3 -179.7(2)
N5 C1 N2 N3 -0.3(3)
C1 N2 N3 C4 0.2(3)
N2 N3 C4 N5 -0.1(3)
N2 N3 C4 C14 -177.7(2)
N3 C4 N5 N6 178.02(19)
C14 C4 N5 N6 -4.3(3)
N3 C4 N5 C1 -0.1(3)
C14 C4 N5 C1 177.5(2)
O1 C1 N5 N6 1.7(4)
N2 C1 N5 N6 -177.7(2)
O1 C1 N5 C4 179.6(2)
N2 C1 N5 C4 0.2(2)
C4 N5 N6 C7 179.3(2)
C1 N5 N6 C7 -3.1(3)
N5 N6 C7 C8 -178.35(19)
N6 C7 C8 C9 178.3(2)
N6 C7 C8 C13 -1.8(3)
C13 C8 C9 C10 1.3(4)
C7 C8 C9 C10 -178.8(2)
C8 C9 C10 C11 -0.8(4)
C9 C10 C11 C12 -0.1(4)
C10 C11 C12 C13 0.5(4)
C10 C11 C12 Br1 -177.6(2)
C11 C12 C13 C8 0.0(4)
Br1 C12 C13 C8 178.13(16)
C9 C8 C13 C12 -0.9(3)
C7 C8 C13 C12 179.2(2)
N3 C4 C14 C15 94.2(3)
N5 C4 C14 C15 -83.2(3)
C4 C14 C15 C16 81.2(3)
C4 C14 C15 C20 -97.7(3)
C20 C15 C16 C17 0.8(3)
C14 C15 C16 C17 -178.2(2)
C15 C16 C17 C18 -0.8(4)
C16 C17 C18 C19 0.4(4)
C16 C17 C18 Cl1 -179.62(19)
C17 C18 C19 C20 0.1(4)
Cl1 C18 C19 C20 -179.9(2)
C16 C15 C20 C19 -0.3(4)
C14 C15 C20 C19 178.7(2)
C18 C19 C20 C15 -0.1(4)

loop_
_cod_related_entry_id
_cod_related_entry_database
_cod_related_entry_code
1 ChemSpider 21173938
